data_7709500
loop_
_publ_author_name
'Saab, Marina'
'Nelson, David J.'
'Leech, Matthew C.'
'Lam, Kevin'
'Nolan, Steven P.'
'Nahra, Fady'
'Van Hecke, Kristof'

_publ_section_title
;
 Reactions of N-heterocyclic carbene-based chalcogenoureas with halogens:
 a diverse range of outcomes
;
_journal_name_full 'Dalton Transactions'
_journal_paper_doi 10.1039/D2DT00010E
_journal_year 2022
_chemical_formula_moiety 'C27 H38 Cl2 N2 Se'
_chemical_formula_sum 'C27 H38 Cl2 N2 Se'
_chemical_formula_weight 540.45
_space_group_crystal_system orthorhombic
_space_group_IT_number 61
_space_group_name_Hall '-P 2ac 2ab'
_space_group_name_H-M_alt 'P b c a'
_atom_sites_solution_hydrogens geom
_atom_sites_solution_primary dual
_audit_creation_date 2020-09-17
_audit_creation_method
;
Olex2 1.2
(compiled 2018.05.29 svn.r3508 for OlexSys, GUI svn.r5506)
;
_audit_update_record
;
2021-11-12 deposited with the CCDC.	2022-02-07 downloaded from the CCDC.
;
_cell_angle_alpha 90
_cell_angle_beta 90
_cell_angle_gamma 90
_cell_formula_units_Z 8
_cell_length_a 19.3439(3)
_cell_length_b 12.9998(2)
_cell_length_c 21.4322(4)
_cell_measurement_reflns_used 7953
_cell_measurement_temperature 100.0(1)
_cell_measurement_theta_max 73.6800
_cell_measurement_theta_min 4.1030
_cell_volume 5389.49(15)
_computing_cell_refinement 'CrysAlisPro 1.171.40.67a (Rigaku OD, 2019)'
_computing_data_collection 'CrysAlisPro 1.171.40.67a (Rigaku OD, 2019)'
_computing_data_reduction 'CrysAlisPro 1.171.40.67a (Rigaku OD, 2019)'
_computing_molecular_graphics 'Olex2 (Dolomanov et al., 2009)'
_computing_publication_material 'Olex2 (Dolomanov et al., 2009)'
_computing_structure_refinement 'ShelXL (Sheldrick, 2015)'
_computing_structure_solution 'ShelXT (Sheldrick, 2015)'
_diffrn_ambient_environment N~2~
_diffrn_ambient_temperature 100.0(1)
_diffrn_detector 'CCD plate'
_diffrn_detector_area_resol_mean 10.4839
_diffrn_detector_type Atlas
_diffrn_measured_fraction_theta_full 1.000
_diffrn_measured_fraction_theta_max 0.982
_diffrn_measurement_details
;
List of Runs (angles in degrees, time in seconds):

  # Type    Start    End  Width  t~exp~   \w     \q     \k     \f   Frames
#--------------------------------------------------------------------------
  1  \w    -70.00  31.00   1.00    1.00    --  -41.68  57.00 -90.00  101
  2  \w     17.00 116.00   1.00    1.00    --   41.68  38.00 120.00   99
  3  \w    103.00 178.00   1.00    5.00    --  106.01  77.00 -90.00   75
  4  \w     33.00 112.00   1.00    5.00    --  106.01-125.00  30.00   79
  5  \w     33.00 132.00   1.00    5.00    --  106.01 -45.00 -90.00   99
  6  \w     80.00 178.00   1.00    5.00    --  106.01  45.00-180.00   98
  7  \w   -115.00 -14.00   1.00    1.00    --  -41.68 -57.00 -90.00  101
  8  \w   -116.00 -17.00   1.00    1.00    --  -41.68 -38.00 150.00   99
  9  \w     80.00 178.00   1.00    5.00    --  106.01  45.00   0.00   98
 10  \w     77.00 102.00   1.00    5.00    --  106.01  61.00  60.00   25
;
_diffrn_measurement_device 'four-circle diffractometer'
_diffrn_measurement_device_type 'SuperNova, Dual, Cu at home/near, Atlas'
_diffrn_measurement_method '\w scans'
_diffrn_orient_matrix_type 'CrysAlisPro convention (1999,Acta A55,543-557)'
_diffrn_orient_matrix_UB_11 0.0561830000
_diffrn_orient_matrix_UB_12 -0.0485178000
_diffrn_orient_matrix_UB_13 -0.0415526000
_diffrn_orient_matrix_UB_21 0.0548752000
_diffrn_orient_matrix_UB_22 0.0694622000
_diffrn_orient_matrix_UB_23 0.0305579000
_diffrn_orient_matrix_UB_31 0.0130457000
_diffrn_orient_matrix_UB_32 -0.0828080000
_diffrn_orient_matrix_UB_33 0.0501286000
_diffrn_radiation_monochromator mirror
_diffrn_radiation_probe x-ray
_diffrn_radiation_type CuK\a
_diffrn_radiation_wavelength 1.54184
_diffrn_reflns_av_R_equivalents 0.0443
_diffrn_reflns_av_unetI/netI 0.0381
_diffrn_reflns_Laue_measured_fraction_full 1.000
_diffrn_reflns_Laue_measured_fraction_max 0.982
_diffrn_reflns_limit_h_max 23
_diffrn_reflns_limit_h_min -23
_diffrn_reflns_limit_k_max 15
_diffrn_reflns_limit_k_min -15
_diffrn_reflns_limit_l_max 26
_diffrn_reflns_limit_l_min -26
_diffrn_reflns_number 26447
_diffrn_reflns_point_group_measured_fraction_full 1.000
_diffrn_reflns_point_group_measured_fraction_max 0.982
_diffrn_reflns_theta_full 67.684
_diffrn_reflns_theta_max 73.906
_diffrn_reflns_theta_min 4.125
_diffrn_source 'micro-focus sealed X-ray tube'
_diffrn_source_type 'SuperNova (Cu) X-ray Source'
_exptl_absorpt_coefficient_mu 3.826
_exptl_absorpt_correction_T_max 1.000
_exptl_absorpt_correction_T_min 0.561
_exptl_absorpt_correction_type gaussian
_exptl_absorpt_process_details
;
CrysAlisPro 1.171.40.67a (Rigaku Oxford Diffraction, 2019)
Numerical absorption correction based on gaussian integration over
			a multifaceted crystal model
Empirical absorption correction using spherical harmonics,
 implemented in SCALE3 ABSPACK scaling algorithm.
;
_exptl_crystal_colour 'light yellow'
_exptl_crystal_colour_modifier light
_exptl_crystal_colour_primary yellow
_exptl_crystal_density_diffrn 1.332
_exptl_crystal_description irregular
_exptl_crystal_F_000 2256
_exptl_crystal_size_max 0.27
_exptl_crystal_size_mid 0.157
_exptl_crystal_size_min 0.084
_refine_diff_density_max 1.846
_refine_diff_density_min -1.357
_refine_diff_density_rms 0.074
_refine_ls_extinction_method none
_refine_ls_goodness_of_fit_ref 1.040
_refine_ls_hydrogen_treatment constr
_refine_ls_matrix_type full
_refine_ls_number_parameters 297
_refine_ls_number_reflns 5362
_refine_ls_number_restraints 0
_refine_ls_restrained_S_all 1.040
_refine_ls_R_factor_all 0.0550
_refine_ls_R_factor_gt 0.0443
_refine_ls_shift/su_max 0.001
_refine_ls_shift/su_mean 0.000
_refine_ls_structure_factor_coef Fsqd
_refine_ls_weighting_details 'w=1/[\s^2^(Fo^2^)+(0.0400P)^2^+8.3132P] where P=(Fo^2^+2Fc^2^)/3'
_refine_ls_weighting_scheme calc
_refine_ls_wR_factor_gt 0.1065
_refine_ls_wR_factor_ref 0.1158
_reflns_Friedel_coverage 0.000
_reflns_number_gt 4443
_reflns_number_total 5362
_reflns_threshold_expression 'I > 2\s(I)'
_cod_data_source_file d2dt00010e2.cif
_cod_data_source_block ms297
_cod_database_code 7709500
_shelx_shelxl_version_number 2018/3
_chemical_oxdiff_formula 'C27 H38 Cl2 N2 Se'
_shelx_space_group_comment
;
The symmetry employed for this shelxl refinement is uniquely defined
by the following loop, which should always be used as a source of
symmetry information in preference to the above space-group names.
They are only intended as comments.
;
_shelx_estimated_absorpt_t_max 0.739
_shelx_estimated_absorpt_t_min 0.425
_reflns_odcompleteness_completeness 99.96
_reflns_odcompleteness_iscentric 1
_reflns_odcompleteness_theta 66.97
_olex2_refinement_description
;
1. Fixed Uiso
 At 1.2 times of:
  All C(H) groups, All C(H,H) groups
 At 1.5 times of:
  All C(H,H,H) groups
2.a Ternary CH refined with riding coordinates:
 C10(H10), C13(H13), C22(H22), C25(H25)
2.b Secondary CH2 refined with riding coordinates:
 C2(H2A,H2B), C3(H3A,H3B)
2.c Aromatic/amide H refined with riding coordinates:
 C6(H6), C7(H7), C8(H8), C18(H18), C19(H19), C20(H20)
2.d Idealised Me refined as rotating group:
 C11(H11A,H11B,H11C), C12(H12A,H12B,H12C), C14(H14A,H14B,H14C), C15(H15A,H15B,
 H15C), C23(H23A,H23B,H23C), C24(H24A,H24B,H24C), C26(H26A,H26B,H26C), C27(H27A,
 H27B,H27C)
;
_olex2_date_sample_data_collection 2020-09-16
_olex2_exptl_crystal_mounting_method 'mounted on a LithoLoop'
_olex2_submission_special_instructions 'No special instructions were received'
_oxdiff_exptl_absorpt_empirical_details
;
Empirical correction (ABSPACK) includes:
- Absorption correction using spherical harmonics
- Frame scaling
;
_oxdiff_exptl_absorpt_empirical_full_max 1.825
_oxdiff_exptl_absorpt_empirical_full_min 0.697

loop_
_space_group_symop_operation_xyz
'x, y, z'
'-x+1/2, -y, z+1/2'
'-x, y+1/2, -z+1/2'
'x+1/2, -y+1/2, -z'
'-x, -y, -z'
'x-1/2, y, -z-1/2'
'x, -y-1/2, z-1/2'
'-x-1/2, y-1/2, z'

loop_
_atom_site_label
_atom_site_type_symbol
_atom_site_fract_x
_atom_site_fract_y
_atom_site_fract_z
_atom_site_U_iso_or_equiv
_atom_site_adp_type
_atom_site_occupancy
_atom_site_site_symmetry_order
_atom_site_calc_flag
_atom_site_refinement_flags_posn
_atom_site_refinement_flags_adp
_atom_site_refinement_flags_occupancy
_atom_site_disorder_assembly
_atom_site_disorder_group
Se1 Se 0.63007(2) 0.48953(2) 0.32233(2) 0.03079(11) Uani 1 1 d . . . . .
Cl1 Cl 0.75141(5) 0.48920(7) 0.29890(4) 0.0478(2) Uani 1 1 d . . . . .
Cl2 Cl 0.50923(5) 0.50059(6) 0.34448(4) 0.0391(2) Uani 1 1 d . . . . .
N1 N 0.64031(11) 0.68780(17) 0.26245(10) 0.0202(5) Uani 1 1 d . . . . .
N2 N 0.62329(11) 0.69924(16) 0.36398(10) 0.0170(4) Uani 1 1 d . . . . .
C1 C 0.63270(13) 0.6371(2) 0.31563(12) 0.0197(5) Uani 1 1 d . . . . .
C2 C 0.62333(16) 0.8076(2) 0.34296(13) 0.0255(6) Uani 1 1 d . . . . .
H2A H 0.662681 0.845861 0.361216 0.031 Uiso 1 1 calc R . . . .
H2B H 0.579699 0.842441 0.354607 0.031 Uiso 1 1 calc R . . . .
C3 C 0.63036(15) 0.7995(2) 0.27260(12) 0.0223(5) Uani 1 1 d . . . . .
H3A H 0.588141 0.824402 0.251325 0.027 Uiso 1 1 calc R . . . .
H3B H 0.670653 0.839183 0.257413 0.027 Uiso 1 1 calc R . . . .
C4 C 0.62805(13) 0.67383(19) 0.42958(12) 0.0179(5) Uani 1 1 d . . . . .
C5 C 0.69360(14) 0.6554(2) 0.45533(13) 0.0210(5) Uani 1 1 d . . . . .
C6 C 0.69635(15) 0.6301(2) 0.51842(14) 0.0268(6) Uani 1 1 d . . . . .
H6 H 0.739760 0.614558 0.536877 0.032 Uiso 1 1 calc R . . . .
C7 C 0.63783(16) 0.6271(2) 0.55454(13) 0.0300(6) Uani 1 1 d . . . . .
H7 H 0.641085 0.608537 0.597309 0.036 Uiso 1 1 calc R . . . .
C8 C 0.57419(15) 0.6510(2) 0.52910(13) 0.0259(6) Uani 1 1 d . . . . .
H8 H 0.534195 0.650232 0.554820 0.031 Uiso 1 1 calc R . . . .
C9 C 0.56798(13) 0.6762(2) 0.46592(13) 0.0208(5) Uani 1 1 d . . . . .
C10 C 0.49791(14) 0.7102(2) 0.44111(13) 0.0266(6) Uani 1 1 d . . . . .
H10 H 0.498767 0.705031 0.394565 0.032 Uiso 1 1 calc R . . . .
C11 C 0.48471(18) 0.8234(3) 0.45899(15) 0.0365(7) Uani 1 1 d . . . . .
H11A H 0.477687 0.828527 0.504170 0.055 Uiso 1 1 calc GR . . . .
H11B H 0.443407 0.848390 0.437288 0.055 Uiso 1 1 calc GR . . . .
H11C H 0.524668 0.865234 0.446882 0.055 Uiso 1 1 calc GR . . . .
C12 C 0.43894(16) 0.6436(3) 0.46532(16) 0.0404(8) Uani 1 1 d . . . . .
H12A H 0.395400 0.665906 0.446262 0.061 Uiso 1 1 calc GR . . . .
H12B H 0.435768 0.650495 0.510766 0.061 Uiso 1 1 calc GR . . . .
H12C H 0.447705 0.571503 0.454518 0.061 Uiso 1 1 calc GR . . . .
C13 C 0.76028(14) 0.6696(2) 0.41887(13) 0.0255(6) Uani 1 1 d . . . . .
H13 H 0.749241 0.664935 0.373373 0.031 Uiso 1 1 calc R . . . .
C14 C 0.81485(15) 0.5879(3) 0.43413(15) 0.0340(7) Uani 1 1 d . . . . .
H14A H 0.832619 0.599348 0.476383 0.051 Uiso 1 1 calc GR . . . .
H14B H 0.852934 0.592706 0.404112 0.051 Uiso 1 1 calc GR . . . .
H14C H 0.793895 0.519382 0.431646 0.051 Uiso 1 1 calc GR . . . .
C15 C 0.79008(17) 0.7772(3) 0.43194(18) 0.0401(8) Uani 1 1 d . . . . .
H15A H 0.756729 0.829643 0.418784 0.060 Uiso 1 1 calc GR . . . .
H15B H 0.833278 0.786036 0.408661 0.060 Uiso 1 1 calc GR . . . .
H15C H 0.799212 0.784460 0.476700 0.060 Uiso 1 1 calc GR . . . .
C16 C 0.64863(15) 0.6494(2) 0.19952(12) 0.0228(5) Uani 1 1 d . . . . .
C17 C 0.71380(16) 0.6563(2) 0.17159(14) 0.0291(6) Uani 1 1 d . . . . .
C18 C 0.71943(17) 0.6229(3) 0.10964(14) 0.0354(7) Uani 1 1 d . . . . .
H18 H 0.763243 0.624559 0.089642 0.042 Uiso 1 1 calc R . . . .
C19 C 0.66289(19) 0.5879(2) 0.07726(14) 0.0354(7) Uani 1 1 d . . . . .
H19 H 0.668041 0.565518 0.035313 0.042 Uiso 1 1 calc R . . . .
C20 C 0.59864(17) 0.5849(2) 0.10519(14) 0.0311(6) Uani 1 1 d . . . . .
H20 H 0.559867 0.561071 0.082132 0.037 Uiso 1 1 calc R . . . .
C21 C 0.58995(16) 0.6166(2) 0.16714(13) 0.0245(6) Uani 1 1 d . . . . .
C22 C 0.51744(15) 0.6196(2) 0.19446(13) 0.0262(6) Uani 1 1 d . . . . .
H22 H 0.521428 0.632410 0.240321 0.031 Uiso 1 1 calc R . . . .
C23 C 0.47590(16) 0.7083(2) 0.16551(15) 0.0314(6) Uani 1 1 d . . . . .
H23A H 0.498852 0.773740 0.174742 0.047 Uiso 1 1 calc GR . . . .
H23B H 0.429143 0.708895 0.183115 0.047 Uiso 1 1 calc GR . . . .
H23C H 0.473204 0.698795 0.120214 0.047 Uiso 1 1 calc GR . . . .
C24 C 0.47925(19) 0.5177(2) 0.18503(16) 0.0380(8) Uani 1 1 d . . . . .
H24A H 0.468685 0.508600 0.140654 0.057 Uiso 1 1 calc GR . . . .
H24B H 0.436139 0.518416 0.209044 0.057 Uiso 1 1 calc GR . . . .
H24C H 0.508462 0.460810 0.199360 0.057 Uiso 1 1 calc GR . . . .
C25 C 0.77657(16) 0.7036(3) 0.20229(15) 0.0449(9) Uani 1 1 d . . . . .
H25 H 0.766493 0.712175 0.247758 0.054 Uiso 1 1 calc R . . . .
C26 C 0.79096(19) 0.8099(4) 0.17452(17) 0.0532(11) Uani 1 1 d . . . . .
H26A H 0.804048 0.802635 0.130567 0.080 Uiso 1 1 calc GR . . . .
H26B H 0.828768 0.842763 0.197540 0.080 Uiso 1 1 calc GR . . . .
H26C H 0.749286 0.852469 0.177673 0.080 Uiso 1 1 calc GR . . . .
C27 C 0.8417(2) 0.6364(5) 0.19567(19) 0.0720(17) Uani 1 1 d . . . . .
H27A H 0.833049 0.568475 0.213913 0.108 Uiso 1 1 calc GR . . . .
H27B H 0.880404 0.669245 0.217485 0.108 Uiso 1 1 calc GR . . . .
H27C H 0.853260 0.628663 0.151383 0.108 Uiso 1 1 calc GR . . . .

loop_
_atom_site_aniso_label
_atom_site_aniso_U_11
_atom_site_aniso_U_22
_atom_site_aniso_U_33
_atom_site_aniso_U_23
_atom_site_aniso_U_13
_atom_site_aniso_U_12
Se1 0.0543(2) 0.01740(16) 0.02068(18) 0.00064(11) 0.00017(14) 0.01030(13)
Cl1 0.0509(5) 0.0497(5) 0.0427(5) -0.0106(4) -0.0084(4) 0.0317(4)
Cl2 0.0556(5) 0.0280(4) 0.0338(4) 0.0010(3) 0.0146(4) -0.0114(3)
N1 0.0270(11) 0.0195(11) 0.0140(11) 0.0003(8) 0.0016(9) 0.0044(9)
N2 0.0231(10) 0.0152(10) 0.0127(10) 0.0007(8) 0.0020(8) 0.0023(8)
C1 0.0230(12) 0.0174(12) 0.0188(13) 0.0013(10) -0.0012(10) 0.0045(9)
C2 0.0422(16) 0.0160(12) 0.0184(13) 0.0011(10) 0.0023(12) 0.0034(11)
C3 0.0333(14) 0.0168(12) 0.0167(13) 0.0004(10) -0.0004(11) -0.0027(10)
C4 0.0246(12) 0.0164(11) 0.0127(12) 0.0013(9) -0.0006(10) -0.0007(9)
C5 0.0239(12) 0.0192(12) 0.0200(13) 0.0027(10) -0.0011(10) -0.0006(10)
C6 0.0276(13) 0.0317(14) 0.0210(14) 0.0048(11) -0.0058(11) 0.0006(11)
C7 0.0399(16) 0.0353(16) 0.0150(13) 0.0063(11) -0.0010(12) -0.0003(13)
C8 0.0304(14) 0.0283(14) 0.0190(13) 0.0011(11) 0.0061(11) -0.0006(11)
C9 0.0236(13) 0.0197(12) 0.0192(13) 0.0001(10) 0.0001(10) 0.0000(10)
C10 0.0232(13) 0.0368(16) 0.0200(14) -0.0008(12) 0.0015(11) 0.0043(12)
C11 0.0404(17) 0.0429(18) 0.0263(16) 0.0015(14) 0.0035(13) 0.0155(14)
C12 0.0272(15) 0.061(2) 0.0334(18) -0.0033(16) 0.0042(13) -0.0057(15)
C13 0.0217(13) 0.0308(15) 0.0241(14) 0.0080(11) -0.0014(11) 0.0027(11)
C14 0.0260(14) 0.0431(18) 0.0330(17) 0.0119(14) -0.0024(13) 0.0058(13)
C15 0.0312(15) 0.0384(18) 0.051(2) 0.0106(16) 0.0007(15) -0.0101(14)
C16 0.0335(14) 0.0212(13) 0.0137(12) 0.0018(10) 0.0023(11) 0.0079(11)
C17 0.0305(14) 0.0385(16) 0.0184(14) 0.0021(12) 0.0024(11) 0.0122(13)
C18 0.0408(17) 0.0441(18) 0.0214(15) -0.0004(13) 0.0082(13) 0.0151(14)
C19 0.058(2) 0.0322(16) 0.0163(13) -0.0048(12) 0.0064(14) 0.0048(14)
C20 0.0488(18) 0.0241(14) 0.0204(14) -0.0046(11) 0.0019(13) -0.0036(12)
C21 0.0390(15) 0.0156(12) 0.0188(13) -0.0015(10) 0.0018(12) -0.0017(11)
C22 0.0354(15) 0.0228(13) 0.0206(14) -0.0024(11) 0.0001(12) -0.0069(11)
C23 0.0327(15) 0.0334(16) 0.0280(15) 0.0004(13) 0.0000(12) -0.0047(12)
C24 0.0498(19) 0.0311(16) 0.0332(17) -0.0052(13) 0.0056(15) -0.0186(14)
C25 0.0270(15) 0.089(3) 0.0185(15) 0.0004(17) 0.0020(12) 0.0099(17)
C26 0.0338(17) 0.098(3) 0.0282(18) -0.008(2) 0.0030(14) -0.025(2)
C27 0.0333(19) 0.148(5) 0.035(2) 0.010(3) 0.0050(16) 0.032(3)

loop_
_atom_type_symbol
_atom_type_description
_atom_type_scat_dispersion_real
_atom_type_scat_dispersion_imag
_atom_type_scat_source
C C 0.0181 0.0091 'International Tables Vol C Tables 4.2.6.8 and 6.1.1.4'
H H 0.0000 0.0000 'International Tables Vol C Tables 4.2.6.8 and 6.1.1.4'
Cl Cl 0.3639 0.7018 'International Tables Vol C Tables 4.2.6.8 and 6.1.1.4'
N N 0.0311 0.0180 'International Tables Vol C Tables 4.2.6.8 and 6.1.1.4'
Se Se -0.7943 1.1372 'International Tables Vol C Tables 4.2.6.8 and 6.1.1.4'

loop_
_exptl_crystal_face_index_h
_exptl_crystal_face_index_k
_exptl_crystal_face_index_l
_exptl_crystal_face_perp_dist
8 -2 10 0.0128
5 7 -5 0.1001
-8 2 -10 0.0810
-10 -5 -1 0.0998
4 -7 7 0.0712
4 0 -13 0.0505
-3 7 -8 0.0932
-4 0 13 0.0279
3 0 14 0.0452

loop_
_geom_angle_atom_site_label_1
_geom_angle_atom_site_label_2
_geom_angle_atom_site_label_3
_geom_angle
_geom_angle_site_symmetry_1
_geom_angle_site_symmetry_3
_geom_angle_publ_flag
Cl2 Se1 Cl1 176.60(3) . . ?
C1 Se1 Cl1 87.73(8) . . ?
C1 Se1 Cl2 88.89(8) . . ?
C1 N1 C3 110.3(2) . . ?
C1 N1 C16 130.0(2) . . ?
C16 N1 C3 119.3(2) . . ?
C1 N2 C2 110.0(2) . . ?
C1 N2 C4 127.7(2) . . ?
C4 N2 C2 120.9(2) . . ?
N1 C1 Se1 124.2(2) . . ?
N1 C1 N2 112.6(2) . . ?
N2 C1 Se1 123.01(19) . . ?
N2 C2 C3 103.7(2) . . ?
N1 C3 C2 103.1(2) . . ?
C5 C4 N2 118.6(2) . . ?
C9 C4 N2 118.9(2) . . ?
C9 C4 C5 122.4(2) . . ?
C4 C5 C13 123.0(2) . . ?
C6 C5 C4 117.2(2) . . ?
C6 C5 C13 119.7(2) . . ?
C7 C6 C5 121.5(3) . . ?
C6 C7 C8 120.4(3) . . ?
C7 C8 C9 120.8(3) . . ?
C4 C9 C10 123.5(2) . . ?
C8 C9 C4 117.5(2) . . ?
C8 C9 C10 118.9(2) . . ?
C9 C10 C11 109.7(2) . . ?
C9 C10 C12 112.5(3) . . ?
C12 C10 C11 109.5(3) . . ?
C5 C13 C14 113.0(2) . . ?
C5 C13 C15 109.6(2) . . ?
C14 C13 C15 109.5(3) . . ?
C17 C16 N1 118.5(3) . . ?
C21 C16 N1 118.6(2) . . ?
C21 C16 C17 122.6(3) . . ?
C16 C17 C18 117.1(3) . . ?
C16 C17 C25 124.3(3) . . ?
C18 C17 C25 118.4(3) . . ?
C19 C18 C17 121.3(3) . . ?
C18 C19 C20 120.5(3) . . ?
C19 C20 C21 120.7(3) . . ?
C16 C21 C20 117.6(3) . . ?
C16 C21 C22 123.4(2) . . ?
C20 C21 C22 118.9(3) . . ?
C21 C22 C23 110.3(2) . . ?
C21 C22 C24 111.9(2) . . ?
C24 C22 C23 110.1(3) . . ?
C17 C25 C26 110.1(3) . . ?
C17 C25 C27 112.8(4) . . ?
C26 C25 C27 109.1(3) . . ?

loop_
_geom_bond_atom_site_label_1
_geom_bond_atom_site_label_2
_geom_bond_distance
_geom_bond_site_symmetry_2
_geom_bond_publ_flag
Se1 Cl1 2.4004(10) . ?
Se1 Cl2 2.3895(9) . ?
Se1 C1 1.925(3) . ?
N1 C1 1.324(3) . ?
N1 C3 1.480(3) . ?
N1 C16 1.447(3) . ?
N2 C1 1.326(3) . ?
N2 C2 1.479(3) . ?
N2 C4 1.447(3) . ?
C2 C3 1.518(4) . ?
C4 C5 1.403(4) . ?
C4 C9 1.399(4) . ?
C5 C6 1.393(4) . ?
C5 C13 1.519(4) . ?
C6 C7 1.372(4) . ?
C7 C8 1.382(4) . ?
C8 C9 1.398(4) . ?
C9 C10 1.521(4) . ?
C10 C11 1.542(4) . ?
C10 C12 1.523(4) . ?
C13 C14 1.533(4) . ?
C13 C15 1.538(4) . ?
C16 C17 1.398(4) . ?
C16 C21 1.397(4) . ?
C17 C18 1.401(4) . ?
C17 C25 1.512(5) . ?
C18 C19 1.373(5) . ?
C19 C20 1.380(5) . ?
C20 C21 1.400(4) . ?
C21 C22 1.520(4) . ?
C22 C23 1.537(4) . ?
C22 C24 1.530(4) . ?
C25 C26 1.531(6) . ?
C25 C27 1.540(5) . ?

loop_
_exptl_oxdiff_crystal_face_indexfrac_h
_exptl_oxdiff_crystal_face_indexfrac_k
_exptl_oxdiff_crystal_face_indexfrac_l
_exptl_oxdiff_crystal_face_x
_exptl_oxdiff_crystal_face_y
_exptl_oxdiff_crystal_face_z
8.3576 -1.8956 9.9015 0.1501 0.6295 0.7624
5.0203 7.0960 -5.0519 0.1477 0.6140 -0.7754
-7.8901 2.3539 -10.1014 -0.1378 -0.5781 -0.8042
-9.6092 -5.3772 -1.2904 -0.2254 -0.9402 0.2552
3.7387 -6.8685 6.9312 0.2553 -0.0601 0.9650
4.0921 -0.1632 -13.1395 0.7838 -0.1883 -0.5918
-3.2645 6.6229 -7.8148 -0.1800 0.0421 -0.9828
-3.6432 -0.4175 13.2841 -0.7364 0.1770 0.6530
2.9627 0.2463 13.5076 -0.4068 0.5925 0.6954
